data_7006043
loop_
_publ_author_name
'Pellei, Maura'
'Alidori, Simone'
'Papini, Grazia'
'Lobbia, Giancarlo Gioia'
'Gorden, John D.'
'Dias, H. V. Rasika'
'Santini, Carlo'

_publ_section_title
;
 Silver(I)-organophosphane complexes of electron withdrawing CF3- or
 NO2-substituted scorpionate ligands.
;
_journal_issue 42
_journal_name_full 'Dalton transactions (Cambridge, England : 2003)'
_journal_page_first 4845
_journal_page_last 4853
_journal_paper_doi 10.1039/b708436f
_journal_year 2007
_chemical_formula_sum 'C42 H36 Ag B N6 O4 P2'
_chemical_formula_weight 869.39
_chemical_name_common (H2B(3-NO2Pz)2)Ag(PPh3)2
_chemical_name_systematic
;
?
;
_space_group_IT_number 14
_symmetry_cell_setting monoclinic
_symmetry_space_group_name_Hall '-P 2yn'
_symmetry_space_group_name_H-M 'P 1 21/n 1'
_atom_sites_solution_hydrogens geom
_atom_sites_solution_primary direct
_atom_sites_solution_secondary difmap
_audit_creation_method SHELXL-97
_cell_angle_alpha 90.00
_cell_angle_beta 98.871(1)
_cell_angle_gamma 90.00
_cell_formula_units_Z 4
_cell_length_a 10.2087(7)
_cell_length_b 20.5503(13)
_cell_length_c 18.9869(12)
_cell_measurement_reflns_used 6845
_cell_measurement_temperature 100(2)
_cell_measurement_theta_max 28.26
_cell_measurement_theta_min 2.36
_cell_volume 3935.6(4)
_computing_cell_refinement 'Bruker SMART'
_computing_data_collection 'Bruker SMART'
_computing_data_reduction 'Bruker SAINT'
_computing_molecular_graphics 'Bruker SHELXTL'
_computing_publication_material 'Bruker SHELXTL'
_computing_structure_refinement 'SHELXL-97 (Sheldrick, 1997)'
_computing_structure_solution 'SHELXS-97 (Sheldrick, 1990)'
_diffrn_ambient_temperature 100(2)
_diffrn_measured_fraction_theta_full 0.998
_diffrn_measured_fraction_theta_max 0.998
_diffrn_measurement_device_type 'CCD area detector'
_diffrn_measurement_method 'phi and omega scans'
_diffrn_radiation_monochromator graphite
_diffrn_radiation_source 'fine-focus sealed tube'
_diffrn_radiation_type MoK\a
_diffrn_radiation_wavelength 0.71073
_diffrn_reflns_av_R_equivalents 0.0380
_diffrn_reflns_av_sigmaI/netI 0.0345
_diffrn_reflns_limit_h_max 12
_diffrn_reflns_limit_h_min -12
_diffrn_reflns_limit_k_max 25
_diffrn_reflns_limit_k_min -25
_diffrn_reflns_limit_l_max 23
_diffrn_reflns_limit_l_min -23
_diffrn_reflns_number 28835
_diffrn_reflns_theta_full 26.00
_diffrn_reflns_theta_max 26.00
_diffrn_reflns_theta_min 1.98
_exptl_absorpt_coefficient_mu 0.644
_exptl_absorpt_correction_T_max 0.9084
_exptl_absorpt_correction_T_min 0.8483
_exptl_absorpt_correction_type none
_exptl_absorpt_process_details SADABS
_exptl_crystal_colour colorless
_exptl_crystal_density_diffrn 1.467
_exptl_crystal_density_meas 0
_exptl_crystal_density_method 'not measured'
_exptl_crystal_description parallelpipe
_exptl_crystal_F_000 1776
_exptl_crystal_size_max 0.26
_exptl_crystal_size_mid 0.19
_exptl_crystal_size_min 0.15
_refine_diff_density_max 0.941
_refine_diff_density_min -0.325
_refine_diff_density_rms 0.073
_refine_ls_extinction_method none
_refine_ls_goodness_of_fit_ref 1.031
_refine_ls_hydrogen_treatment mixed
_refine_ls_matrix_type full
_refine_ls_number_parameters 513
_refine_ls_number_reflns 7736
_refine_ls_number_restraints 0
_refine_ls_restrained_S_all 1.031
_refine_ls_R_factor_all 0.0374
_refine_ls_R_factor_gt 0.0325
_refine_ls_shift/su_max 0.006
_refine_ls_shift/su_mean 0.000
_refine_ls_structure_factor_coef Fsqd
_refine_ls_weighting_details 'calc w=1/[\s^2^(Fo^2^)+(0.0438P)^2^+2.2277P] where P=(Fo^2^+2Fc^2^)/3'
_refine_ls_weighting_scheme calc
_refine_ls_wR_factor_gt 0.0810
_refine_ls_wR_factor_ref 0.0861
_reflns_number_gt 6836
_reflns_number_total 7736
_reflns_threshold_expression >2sigma(I)
_cod_data_source_file b708436f.txt
_cod_data_source_block dias366s
_cod_depositor_comments
;
The following automatic conversions were performed:
'_symmetry_cell_setting' value 'Monoclinic' changed to 'monoclinic'
according to '/home/saulius/struct/CIF-dictionaries/cif_core.dic'
dictionary named 'cif_core.dic' version 2.4.1 from 2010-06-29.

Automatic conversion script
Id: cif_fix_enum 1527 2010-12-29 10:47:43Z saulius 
;
_cod_original_sg_symbol_H-M P2(1)/n
_cod_database_code 7006043

loop_
_symmetry_equiv_pos_as_xyz
'x, y, z'
'-x+1/2, y+1/2, -z+1/2'
'-x, -y, -z'
'x-1/2, -y-1/2, z-1/2'

loop_
_atom_site_label
_atom_site_type_symbol
_atom_site_fract_x
_atom_site_fract_y
_atom_site_fract_z
_atom_site_U_iso_or_equiv
_atom_site_adp_type
_atom_site_occupancy
_atom_site_symmetry_multiplicity
_atom_site_calc_flag
_atom_site_refinement_flags
_atom_site_disorder_assembly
_atom_site_disorder_group
Ag Ag 0.763471(16) 0.245334(7) 1.003926(8) 0.02165(7) Uani 1 1 d . . .
P1 P 0.75383(5) 0.15066(2) 0.92365(3) 0.01948(12) Uani 1 1 d . . .
P2 P 0.85244(5) 0.35414(3) 1.00362(3) 0.01979(12) Uani 1 1 d . . .
N3 N 0.71899(19) 0.18155(9) 1.16010(9) 0.0259(4) Uani 1 1 d . . .
N6 N 1.01687(19) 0.13861(9) 1.10240(10) 0.0284(4) Uani 1 1 d . . .
N2 N 0.52516(19) 0.26004(9) 1.02872(10) 0.0245(4) Uani 1 1 d . . .
N5 N 0.39869(19) 0.29233(9) 0.91763(11) 0.0298(4) Uani 1 1 d . . .
N4 N 0.80891(17) 0.18888(9) 1.11550(9) 0.0223(4) Uani 1 1 d . . .
N1 N 0.50312(18) 0.22253(9) 1.08444(10) 0.0255(4) Uani 1 1 d . . .
O2 O 0.48845(17) 0.32994(8) 0.90772(9) 0.0337(4) Uani 1 1 d . . .
O3 O 1.02156(16) 0.17002(9) 1.04796(9) 0.0324(4) Uani 1 1 d . . .
O4 O 1.10525(19) 0.10112(10) 1.12931(10) 0.0457(5) Uani 1 1 d . . .
O1 O 0.29184(17) 0.28802(9) 0.87737(9) 0.0393(4) Uani 1 1 d . . .
B B 0.5966(3) 0.22792(15) 1.15764(15) 0.0317(6) Uani 1 1 d . . .
C1 C 0.4162(2) 0.25214(10) 0.98049(13) 0.0247(5) Uani 1 1 d . . .
C2 C 0.3244(2) 0.21006(11) 1.00261(13) 0.0308(5) Uani 1 1 d . . .
H2 H 0.2409 0.1967 0.9775 0.037 Uiso 1 1 calc R . .
C3 C 0.3837(2) 0.19247(11) 1.06956(13) 0.0296(5) Uani 1 1 d . . .
H3 H 0.3472 0.1638 1.1006 0.035 Uiso 1 1 calc R . .
C4 C 0.9027(2) 0.14491(11) 1.13807(12) 0.0256(5) Uani 1 1 d . . .
C5 C 0.8766(3) 0.10965(13) 1.19652(13) 0.0387(6) Uani 1 1 d . . .
H5 H 0.9283 0.0763 1.2219 0.046 Uiso 1 1 calc R . .
C6 C 0.7580(3) 0.13473(13) 1.20868(13) 0.0372(6) Uani 1 1 d . . .
H6 H 0.7105 0.1213 1.2455 0.045 Uiso 1 1 calc R . .
C7 C 0.7391(2) 0.07703(10) 0.97505(11) 0.0214(4) Uani 1 1 d . . .
C8 C 0.6408(2) 0.07762(11) 1.01889(12) 0.0258(5) Uani 1 1 d . . .
H8 H 0.5832 0.1140 1.0181 0.031 Uiso 1 1 calc R . .
C9 C 0.6267(2) 0.02572(11) 1.06335(13) 0.0303(5) Uani 1 1 d . . .
H9 H 0.5596 0.0266 1.0929 0.036 Uiso 1 1 calc R . .
C10 C 0.7102(2) -0.02777(11) 1.06496(12) 0.0305(5) Uani 1 1 d . . .
H10 H 0.7003 -0.0635 1.0955 0.037 Uiso 1 1 calc R . .
C11 C 0.8074(2) -0.02882(12) 1.02206(14) 0.0343(5) Uani 1 1 d . . .
H11 H 0.8644 -0.0654 1.0230 0.041 Uiso 1 1 calc R . .
C12 C 0.8226(2) 0.02356(11) 0.97732(13) 0.0295(5) Uani 1 1 d . . .
H12 H 0.8905 0.0226 0.9483 0.035 Uiso 1 1 calc R . .
C13 C 0.6060(2) 0.15019(10) 0.85583(11) 0.0205(4) Uani 1 1 d . . .
C14 C 0.5359(2) 0.09375(12) 0.83414(12) 0.0269(5) Uani 1 1 d . . .
H14 H 0.5612 0.0535 0.8569 0.032 Uiso 1 1 calc R . .
C15 C 0.4290(2) 0.09613(13) 0.77923(12) 0.0333(5) Uani 1 1 d . . .
H15 H 0.3817 0.0575 0.7642 0.040 Uiso 1 1 calc R . .
C16 C 0.3912(2) 0.15487(14) 0.74639(12) 0.0358(6) Uani 1 1 d . . .
H16 H 0.3183 0.1564 0.7087 0.043 Uiso 1 1 calc R . .
C17 C 0.4593(2) 0.21102(13) 0.76834(12) 0.0339(6) Uani 1 1 d . . .
H17 H 0.4323 0.2513 0.7461 0.041 Uiso 1 1 calc R . .
C18 C 0.5672(2) 0.20918(12) 0.82271(12) 0.0282(5) Uani 1 1 d . . .
H18 H 0.6144 0.2480 0.8373 0.034 Uiso 1 1 calc R . .
C19 C 0.8823(2) 0.13335(10) 0.86890(11) 0.0211(4) Uani 1 1 d . . .
C20 C 0.8653(2) 0.08281(11) 0.81920(12) 0.0266(5) Uani 1 1 d . . .
H20 H 0.7891 0.0557 0.8160 0.032 Uiso 1 1 calc R . .
C21 C 0.9582(2) 0.07168(11) 0.77443(12) 0.0282(5) Uani 1 1 d . . .
H21 H 0.9463 0.0368 0.7412 0.034 Uiso 1 1 calc R . .
C22 C 1.0683(2) 0.11165(12) 0.77833(12) 0.0294(5) Uani 1 1 d . . .
H22 H 1.1313 0.1046 0.7472 0.035 Uiso 1 1 calc R . .
C23 C 1.0867(2) 0.16174(12) 0.82738(12) 0.0295(5) Uani 1 1 d . . .
H23 H 1.1627 0.1889 0.8301 0.035 Uiso 1 1 calc R . .
C24 C 0.9940(2) 0.17256(10) 0.87283(12) 0.0237(4) Uani 1 1 d . . .
H24 H 1.0073 0.2069 0.9067 0.028 Uiso 1 1 calc R . .
C25 C 0.8395(2) 0.38889(10) 0.91426(11) 0.0218(4) Uani 1 1 d . . .
C26 C 0.8496(3) 0.34676(11) 0.85764(13) 0.0315(5) Uani 1 1 d . . .
H26 H 0.8625 0.3015 0.8665 0.038 Uiso 1 1 calc R . .
C27 C 0.8411(3) 0.37013(12) 0.78865(13) 0.0365(6) Uani 1 1 d . . .
H27 H 0.8486 0.3410 0.7506 0.044 Uiso 1 1 calc R . .
C28 C 0.8217(2) 0.43611(12) 0.77518(13) 0.0326(5) Uani 1 1 d . . .
H28 H 0.8158 0.4523 0.7279 0.039 Uiso 1 1 calc R . .
C29 C 0.8111(2) 0.47825(11) 0.83087(12) 0.0278(5) Uani 1 1 d . . .
H29 H 0.7980 0.5234 0.8217 0.033 Uiso 1 1 calc R . .
C30 C 0.8193(2) 0.45498(10) 0.90023(12) 0.0234(4) Uani 1 1 d . . .
H30 H 0.8112 0.4842 0.9381 0.028 Uiso 1 1 calc R . .
C31 C 0.7829(2) 0.41748(10) 1.05463(11) 0.0212(4) Uani 1 1 d . . .
C32 C 0.6455(2) 0.42138(11) 1.04994(13) 0.0291(5) Uani 1 1 d . . .
H32 H 0.5906 0.3903 1.0225 0.035 Uiso 1 1 calc R . .
C33 C 0.5885(2) 0.47057(12) 1.08534(13) 0.0319(5) Uani 1 1 d . . .
H33 H 0.4948 0.4734 1.0814 0.038 Uiso 1 1 calc R . .
C34 C 0.6679(2) 0.51546(11) 1.12643(12) 0.0275(5) Uani 1 1 d . . .
H34 H 0.6287 0.5493 1.1501 0.033 Uiso 1 1 calc R . .
C35 C 0.8037(2) 0.51075(10) 1.13275(11) 0.0255(5) Uani 1 1 d . . .
H35 H 0.8581 0.5410 1.1616 0.031 Uiso 1 1 calc R . .
C36 C 0.8620(2) 0.46182(10) 1.09705(11) 0.0234(4) Uani 1 1 d . . .
H36 H 0.9558 0.4588 1.1018 0.028 Uiso 1 1 calc R . .
C37 C 1.0300(2) 0.35507(10) 1.03836(11) 0.0208(4) Uani 1 1 d . . .
C38 C 1.0707(2) 0.32545(11) 1.10409(12) 0.0247(5) Uani 1 1 d . . .
H38 H 1.0075 0.3044 1.1281 0.030 Uiso 1 1 calc R . .
C39 C 1.2031(2) 0.32656(11) 1.13464(12) 0.0289(5) Uani 1 1 d . . .
H39 H 1.2297 0.3074 1.1801 0.035 Uiso 1 1 calc R . .
C40 C 1.2970(2) 0.35561(11) 1.09902(13) 0.0285(5) Uani 1 1 d . . .
H40 H 1.3877 0.3563 1.1200 0.034 Uiso 1 1 calc R . .
C41 C 1.2573(2) 0.38349(11) 1.03275(13) 0.0276(5) Uani 1 1 d . . .
H41 H 1.3215 0.4027 1.0079 0.033 Uiso 1 1 calc R . .
C42 C 1.1245(2) 0.38361(10) 1.00236(12) 0.0243(4) Uani 1 1 d . . .
H42 H 1.0981 0.4031 0.9570 0.029 Uiso 1 1 calc R . .
H1B H 0.629(2) 0.2805(12) 1.1648(13) 0.026(6) Uiso 1 1 d . . .
H1A H 0.543(2) 0.2107(13) 1.2001(14) 0.035(7) Uiso 1 1 d . . .

loop_
_atom_site_aniso_label
_atom_site_aniso_U_11
_atom_site_aniso_U_22
_atom_site_aniso_U_33
_atom_site_aniso_U_23
_atom_site_aniso_U_13
_atom_site_aniso_U_12
Ag 0.02669(11) 0.01640(10) 0.02219(10) -0.00036(6) 0.00482(7) -0.00305(6)
P1 0.0208(3) 0.0167(3) 0.0208(3) -0.0002(2) 0.0025(2) -0.0012(2)
P2 0.0217(3) 0.0157(3) 0.0222(3) -0.0006(2) 0.0041(2) -0.0014(2)
N3 0.0293(10) 0.0290(10) 0.0201(9) -0.0002(8) 0.0057(7) -0.0031(8)
N6 0.0301(10) 0.0288(10) 0.0249(10) -0.0022(8) 0.0000(8) 0.0069(8)
N2 0.0223(10) 0.0258(10) 0.0264(10) -0.0059(8) 0.0072(8) -0.0017(7)
N5 0.0314(11) 0.0262(10) 0.0320(11) -0.0065(8) 0.0051(8) 0.0014(8)
N4 0.0242(9) 0.0228(9) 0.0196(9) -0.0022(7) 0.0022(7) -0.0025(7)
N1 0.0243(9) 0.0249(10) 0.0283(10) -0.0029(8) 0.0077(8) -0.0003(8)
O2 0.0386(10) 0.0277(9) 0.0358(9) -0.0020(7) 0.0089(7) -0.0030(7)
O3 0.0282(9) 0.0391(10) 0.0305(9) 0.0049(8) 0.0062(7) 0.0024(7)
O4 0.0448(11) 0.0533(12) 0.0370(10) 0.0041(9) 0.0004(8) 0.0249(9)
O1 0.0348(10) 0.0448(11) 0.0351(10) -0.0053(8) -0.0049(8) -0.0001(8)
B 0.0318(15) 0.0372(15) 0.0268(14) -0.0067(12) 0.0066(11) 0.0012(12)
C1 0.0243(12) 0.0222(11) 0.0277(12) -0.0066(9) 0.0046(9) 0.0004(8)
C2 0.0247(12) 0.0294(12) 0.0386(14) -0.0095(10) 0.0060(10) -0.0043(10)
C3 0.0270(12) 0.0252(12) 0.0384(13) -0.0038(10) 0.0110(10) -0.0044(9)
C4 0.0302(12) 0.0244(11) 0.0215(11) 0.0003(9) 0.0017(9) 0.0026(9)
C5 0.0516(16) 0.0346(14) 0.0304(13) 0.0111(11) 0.0077(11) 0.0114(12)
C6 0.0469(15) 0.0375(14) 0.0284(13) 0.0108(11) 0.0100(11) 0.0003(12)
C7 0.0228(11) 0.0172(10) 0.0231(10) -0.0010(8) -0.0003(8) -0.0050(8)
C8 0.0271(12) 0.0215(11) 0.0290(12) -0.0026(9) 0.0050(9) 0.0006(9)
C9 0.0348(13) 0.0275(12) 0.0304(12) 0.0009(10) 0.0103(10) -0.0044(10)
C10 0.0357(13) 0.0261(12) 0.0297(12) 0.0076(10) 0.0049(10) -0.0034(10)
C11 0.0336(13) 0.0235(12) 0.0461(15) 0.0067(11) 0.0077(11) 0.0049(10)
C12 0.0302(12) 0.0246(11) 0.0351(13) 0.0041(10) 0.0092(10) 0.0030(9)
C13 0.0199(10) 0.0250(11) 0.0173(10) -0.0031(8) 0.0054(8) 0.0012(8)
C14 0.0234(11) 0.0323(12) 0.0250(11) 0.0007(9) 0.0041(9) -0.0029(9)
C15 0.0254(12) 0.0501(15) 0.0251(12) -0.0064(11) 0.0059(9) -0.0108(11)
C16 0.0216(12) 0.0652(18) 0.0207(11) 0.0012(11) 0.0036(9) 0.0033(11)
C17 0.0327(13) 0.0447(15) 0.0249(12) 0.0070(11) 0.0063(10) 0.0125(11)
C18 0.0309(12) 0.0285(12) 0.0257(12) 0.0001(9) 0.0064(9) 0.0050(10)
C19 0.0209(10) 0.0202(10) 0.0219(10) 0.0033(8) 0.0029(8) -0.0003(8)
C20 0.0241(11) 0.0257(11) 0.0303(12) -0.0045(9) 0.0054(9) -0.0047(9)
C21 0.0261(12) 0.0291(12) 0.0292(12) -0.0047(10) 0.0035(9) -0.0001(9)
C22 0.0231(11) 0.0386(13) 0.0274(12) 0.0031(10) 0.0064(9) 0.0014(10)
C23 0.0241(11) 0.0321(12) 0.0325(13) 0.0018(10) 0.0050(9) -0.0072(10)
C24 0.0248(11) 0.0202(10) 0.0251(11) 0.0017(9) 0.0005(9) -0.0013(9)
C25 0.0217(10) 0.0202(10) 0.0233(11) 0.0007(8) 0.0027(8) -0.0022(8)
C26 0.0457(14) 0.0200(11) 0.0295(12) 0.0009(9) 0.0082(10) 0.0058(10)
C27 0.0571(17) 0.0276(12) 0.0256(12) -0.0013(10) 0.0092(11) 0.0053(11)
C28 0.0382(13) 0.0339(13) 0.0244(12) 0.0063(10) 0.0010(10) 0.0018(11)
C29 0.0301(12) 0.0202(11) 0.0303(12) 0.0036(9) -0.0050(9) -0.0014(9)
C30 0.0237(11) 0.0188(10) 0.0265(11) -0.0026(9) -0.0003(8) -0.0001(8)
C31 0.0249(11) 0.0176(10) 0.0216(10) 0.0016(8) 0.0055(8) 0.0003(8)
C32 0.0253(12) 0.0254(11) 0.0368(13) -0.0079(10) 0.0052(9) -0.0047(9)
C33 0.0252(12) 0.0336(13) 0.0376(13) -0.0040(10) 0.0069(10) 0.0009(10)
C34 0.0361(13) 0.0223(11) 0.0255(11) -0.0020(9) 0.0093(9) 0.0032(9)
C35 0.0321(12) 0.0212(11) 0.0226(11) -0.0024(9) 0.0026(9) -0.0024(9)
C36 0.0247(11) 0.0214(10) 0.0242(11) 0.0000(9) 0.0040(8) -0.0009(9)
C37 0.0234(11) 0.0158(10) 0.0235(11) -0.0030(8) 0.0044(8) 0.0004(8)
C38 0.0276(11) 0.0223(11) 0.0253(11) 0.0002(9) 0.0078(9) -0.0001(9)
C39 0.0313(12) 0.0295(12) 0.0248(11) -0.0020(9) 0.0014(9) 0.0059(10)
C40 0.0233(11) 0.0261(12) 0.0353(13) -0.0091(10) 0.0015(9) 0.0029(9)
C41 0.0269(12) 0.0229(11) 0.0346(13) -0.0045(10) 0.0097(9) -0.0015(9)
C42 0.0268(11) 0.0199(10) 0.0267(11) -0.0005(9) 0.0053(9) -0.0009(9)

loop_
_atom_type_symbol
_atom_type_description
_atom_type_scat_dispersion_real
_atom_type_scat_dispersion_imag
_atom_type_scat_source
C C 0.0033 0.0016 'International Tables Vol C Tables 4.2.6.8 and 6.1.1.4'
H H 0.0000 0.0000 'International Tables Vol C Tables 4.2.6.8 and 6.1.1.4'
B B 0.0013 0.0007 'International Tables Vol C Tables 4.2.6.8 and 6.1.1.4'
N N 0.0061 0.0033 'International Tables Vol C Tables 4.2.6.8 and 6.1.1.4'
O O 0.0106 0.0060 'International Tables Vol C Tables 4.2.6.8 and 6.1.1.4'
P P 0.1023 0.0942 'International Tables Vol C Tables 4.2.6.8 and 6.1.1.4'
Ag Ag -0.8971 1.1015 'International Tables Vol C Tables 4.2.6.8 and 6.1.1.4'

loop_
_geom_angle_atom_site_label_1
_geom_angle_atom_site_label_2
_geom_angle_atom_site_label_3
_geom_angle
_geom_angle_site_symmetry_1
_geom_angle_site_symmetry_3
_geom_angle_publ_flag
N4 Ag P2 115.40(4) . . ?
N4 Ag P1 98.53(4) . . ?
P2 Ag P1 135.158(19) . . ?
N4 Ag N2 87.40(6) . . ?
P2 Ag N2 105.02(4) . . ?
P1 Ag N2 104.95(4) . . ?
C7 P1 C13 104.24(10) . . ?
C7 P1 C19 105.60(10) . . ?
C13 P1 C19 100.69(9) . . ?
C7 P1 Ag 108.88(7) . . ?
C13 P1 Ag 112.95(7) . . ?
C19 P1 Ag 122.76(7) . . ?
C25 P2 C31 103.60(10) . . ?
C25 P2 C37 104.84(10) . . ?
C31 P2 C37 104.19(10) . . ?
C25 P2 Ag 113.02(7) . . ?
C31 P2 Ag 118.74(7) . . ?
C37 P2 Ag 111.15(7) . . ?
C6 N3 N4 110.55(19) . . ?
C6 N3 B 127.1(2) . . ?
N4 N3 B 121.99(19) . . ?
O3 N6 O4 123.8(2) . . ?
O3 N6 C4 119.24(18) . . ?
O4 N6 C4 116.99(19) . . ?
C1 N2 N1 104.17(18) . . ?
C1 N2 Ag 124.88(15) . . ?
N1 N2 Ag 110.64(13) . . ?
O1 N5 O2 123.8(2) . . ?
O1 N5 C1 117.2(2) . . ?
O2 N5 C1 119.01(19) . . ?
C4 N4 N3 104.23(18) . . ?
C4 N4 Ag 129.90(15) . . ?
N3 N4 Ag 123.42(13) . . ?
N2 N1 C3 110.38(19) . . ?
N2 N1 B 120.07(19) . . ?
C3 N1 B 128.5(2) . . ?
N1 B N3 110.99(19) . . ?
N1 B H1B 107.6(12) . . ?
N3 B H1B 110.9(12) . . ?
N1 B H1A 108.7(13) . . ?
N3 B H1A 105.6(14) . . ?
H1B B H1A 113.0(18) . . ?
N2 C1 C2 113.4(2) . . ?
N2 C1 N5 118.8(2) . . ?
C2 C1 N5 127.2(2) . . ?
C3 C2 C1 102.8(2) . . ?
C3 C2 H2 128.6 . . ?
C1 C2 H2 128.6 . . ?
N1 C3 C2 109.1(2) . . ?
N1 C3 H3 125.4 . . ?
C2 C3 H3 125.4 . . ?
N4 C4 C5 113.2(2) . . ?
N4 C4 N6 120.05(19) . . ?
C5 C4 N6 126.8(2) . . ?
C6 C5 C4 102.9(2) . . ?
C6 C5 H5 128.6 . . ?
C4 C5 H5 128.6 . . ?
N3 C6 C5 109.2(2) . . ?
N3 C6 H6 125.4 . . ?
C5 C6 H6 125.4 . . ?
C12 C7 C8 118.8(2) . . ?
C12 C7 P1 125.03(17) . . ?
C8 C7 P1 115.99(16) . . ?
C9 C8 C7 120.6(2) . . ?
C9 C8 H8 119.7 . . ?
C7 C8 H8 119.7 . . ?
C8 C9 C10 120.2(2) . . ?
C8 C9 H9 119.9 . . ?
C10 C9 H9 119.9 . . ?
C11 C10 C9 119.7(2) . . ?
C11 C10 H10 120.2 . . ?
C9 C10 H10 120.2 . . ?
C10 C11 C12 120.4(2) . . ?
C10 C11 H11 119.8 . . ?
C12 C11 H11 119.8 . . ?
C7 C12 C11 120.3(2) . . ?
C7 C12 H12 119.8 . . ?
C11 C12 H12 119.8 . . ?
C14 C13 C18 119.6(2) . . ?
C14 C13 P1 122.98(17) . . ?
C18 C13 P1 117.36(16) . . ?
C15 C14 C13 120.1(2) . . ?
C15 C14 H14 120.0 . . ?
C13 C14 H14 120.0 . . ?
C16 C15 C14 120.0(2) . . ?
C16 C15 H15 120.0 . . ?
C14 C15 H15 120.0 . . ?
C17 C16 C15 120.0(2) . . ?
C17 C16 H16 120.0 . . ?
C15 C16 H16 120.0 . . ?
C16 C17 C18 120.5(2) . . ?
C16 C17 H17 119.8 . . ?
C18 C17 H17 119.8 . . ?
C17 C18 C13 119.8(2) . . ?
C17 C18 H18 120.1 . . ?
C13 C18 H18 120.1 . . ?
C24 C19 C20 118.9(2) . . ?
C24 C19 P1 120.75(17) . . ?
C20 C19 P1 120.20(16) . . ?
C21 C20 C19 120.8(2) . . ?
C21 C20 H20 119.6 . . ?
C19 C20 H20 119.6 . . ?
C22 C21 C20 119.7(2) . . ?
C22 C21 H21 120.1 . . ?
C20 C21 H21 120.1 . . ?
C23 C22 C21 120.2(2) . . ?
C23 C22 H22 119.9 . . ?
C21 C22 H22 119.9 . . ?
C22 C23 C24 120.1(2) . . ?
C22 C23 H23 120.0 . . ?
C24 C23 H23 120.0 . . ?
C19 C24 C23 120.3(2) . . ?
C19 C24 H24 119.8 . . ?
C23 C24 H24 119.8 . . ?
C30 C25 C26 118.9(2) . . ?
C30 C25 P2 123.09(17) . . ?
C26 C25 P2 117.98(16) . . ?
C27 C26 C25 120.8(2) . . ?
C27 C26 H26 119.6 . . ?
C25 C26 H26 119.6 . . ?
C26 C27 C28 119.9(2) . . ?
C26 C27 H27 120.0 . . ?
C28 C27 H27 120.0 . . ?
C29 C28 C27 119.7(2) . . ?
C29 C28 H28 120.1 . . ?
C27 C28 H28 120.1 . . ?
C28 C29 C30 120.5(2) . . ?
C28 C29 H29 119.7 . . ?
C30 C29 H29 119.7 . . ?
C29 C30 C25 120.1(2) . . ?
C29 C30 H30 119.9 . . ?
C25 C30 H30 119.9 . . ?
C36 C31 C32 119.2(2) . . ?
C36 C31 P2 122.36(16) . . ?
C32 C31 P2 118.41(16) . . ?
C33 C32 C31 120.2(2) . . ?
C33 C32 H32 119.9 . . ?
C31 C32 H32 119.9 . . ?
C34 C33 C32 120.3(2) . . ?
C34 C33 H33 119.8 . . ?
C32 C33 H33 119.8 . . ?
C35 C34 C33 119.7(2) . . ?
C35 C34 H34 120.1 . . ?
C33 C34 H34 120.1 . . ?
C34 C35 C36 120.5(2) . . ?
C34 C35 H35 119.8 . . ?
C36 C35 H35 119.8 . . ?
C31 C36 C35 120.0(2) . . ?
C31 C36 H36 120.0 . . ?
C35 C36 H36 120.0 . . ?
C38 C37 C42 119.3(2) . . ?
C38 C37 P2 117.41(16) . . ?
C42 C37 P2 123.32(16) . . ?
C39 C38 C37 120.3(2) . . ?
C39 C38 H38 119.8 . . ?
C37 C38 H38 119.8 . . ?
C38 C39 C40 120.3(2) . . ?
C38 C39 H39 119.9 . . ?
C40 C39 H39 119.9 . . ?
C41 C40 C39 119.5(2) . . ?
C41 C40 H40 120.2 . . ?
C39 C40 H40 120.2 . . ?
C40 C41 C42 120.5(2) . . ?
C40 C41 H41 119.7 . . ?
C42 C41 H41 119.7 . . ?
C41 C42 C37 120.0(2) . . ?
C41 C42 H42 120.0 . . ?
C37 C42 H42 120.0 . . ?

loop_
_geom_bond_atom_site_label_1
_geom_bond_atom_site_label_2
_geom_bond_distance
_geom_bond_site_symmetry_2
_geom_bond_publ_flag
Ag N4 2.3970(17) . ?
Ag P2 2.4138(6) . ?
Ag P1 2.4641(6) . ?
Ag N2 2.5661(19) . ?
P1 C7 1.819(2) . ?
P1 C13 1.827(2) . ?
P1 C19 1.830(2) . ?
P2 C25 1.827(2) . ?
P2 C31 1.830(2) . ?
P2 C37 1.831(2) . ?
N3 C6 1.350(3) . ?
N3 N4 1.350(2) . ?
N3 B 1.566(3) . ?
N6 O3 1.226(2) . ?
N6 O4 1.235(2) . ?
N6 C4 1.441(3) . ?
N2 C1 1.337(3) . ?
N2 N1 1.355(3) . ?
N5 O1 1.235(2) . ?
N5 O2 1.235(3) . ?
N5 C1 1.440(3) . ?
N4 C4 1.338(3) . ?
N1 C3 1.357(3) . ?
N1 B 1.564(3) . ?
B H1B 1.13(2) . ?
B H1A 1.10(3) . ?
C1 C2 1.388(3) . ?
C2 C3 1.370(3) . ?
C2 H2 0.9500 . ?
C3 H3 0.9500 . ?
C4 C5 1.385(3) . ?
C5 C6 1.368(4) . ?
C5 H5 0.9500 . ?
C6 H6 0.9500 . ?
C7 C12 1.388(3) . ?
C7 C8 1.399(3) . ?
C8 C9 1.381(3) . ?
C8 H8 0.9500 . ?
C9 C10 1.388(3) . ?
C9 H9 0.9500 . ?
C10 C11 1.378(3) . ?
C10 H10 0.9500 . ?
C11 C12 1.395(3) . ?
C11 H11 0.9500 . ?
C12 H12 0.9500 . ?
C13 C14 1.391(3) . ?
C13 C18 1.395(3) . ?
C14 C15 1.389(3) . ?
C14 H14 0.9500 . ?
C15 C16 1.386(4) . ?
C15 H15 0.9500 . ?
C16 C17 1.378(4) . ?
C16 H16 0.9500 . ?
C17 C18 1.389(3) . ?
C17 H17 0.9500 . ?
C18 H18 0.9500 . ?
C19 C24 1.389(3) . ?
C19 C20 1.396(3) . ?
C20 C21 1.387(3) . ?
C20 H20 0.9500 . ?
C21 C22 1.385(3) . ?
C21 H21 0.9500 . ?
C22 C23 1.381(3) . ?
C22 H22 0.9500 . ?
C23 C24 1.394(3) . ?
C23 H23 0.9500 . ?
C24 H24 0.9500 . ?
C25 C30 1.393(3) . ?
C25 C26 1.396(3) . ?
C26 C27 1.385(3) . ?
C26 H26 0.9500 . ?
C27 C28 1.388(3) . ?
C27 H27 0.9500 . ?
C28 C29 1.384(3) . ?
C28 H28 0.9500 . ?
C29 C30 1.391(3) . ?
C29 H29 0.9500 . ?
C30 H30 0.9500 . ?
C31 C36 1.389(3) . ?
C31 C32 1.394(3) . ?
C32 C33 1.390(3) . ?
C32 H32 0.9500 . ?
C33 C34 1.386(3) . ?
C33 H33 0.9500 . ?
C34 C35 1.376(3) . ?
C34 H34 0.9500 . ?
C35 C36 1.396(3) . ?
C35 H35 0.9500 . ?
C36 H36 0.9500 . ?
C37 C38 1.393(3) . ?
C37 C42 1.395(3) . ?
C38 C39 1.386(3) . ?
C38 H38 0.9500 . ?
C39 C40 1.390(3) . ?
C39 H39 0.9500 . ?
C40 C41 1.385(3) . ?
C40 H40 0.9500 . ?
C41 C42 1.389(3) . ?
C41 H41 0.9500 . ?
C42 H42 0.9500 . ?
